data_7125625
loop_
_publ_author_name
'Itazaki, Masumi'
'Matsutani, Takanari'
'Nochida, Tomoya'
'Moriuchi, Toshiyuki'
'Nakazawa, Hiroshi'

_publ_section_title
;
 Convenient synthesis of phosphinecarboxamide and phosphinecarbothioamide
 by hydrophosphination of isocyanates and isothiocyanates.
;
_journal_issue 3
_journal_name_full 'Chemical communications (Cambridge, England)'
_journal_page_first 443
_journal_page_last 445
_journal_paper_doi 10.1039/c9cc08329d
_journal_volume 56
_journal_year 2020
_chemical_formula_moiety 'C15 H15 Cl N O P'
_chemical_formula_sum 'C15 H15 Cl N O P'
_chemical_formula_weight 291.70
_space_group_crystal_system triclinic
_space_group_IT_number 2
_space_group_name_Hall '-P 1'
_space_group_name_H-M_alt 'P -1'
_audit_creation_date 2017-12-04
_audit_creation_method 'generated by ACTA instruction via SHELXL-2014/7'
_audit_update_record
;
2019-10-15 deposited with the CCDC.	2019-11-29 downloaded from the CCDC.
;
_cell_angle_alpha 85.569(6)
_cell_angle_beta 82.125(7)
_cell_angle_gamma 67.021(6)
_cell_formula_units_Z 4
_cell_length_a 9.29470(10)
_cell_length_b 11.8190(2)
_cell_length_c 14.4600(6)
_cell_measurement_reflns_used 3471
_cell_measurement_temperature 200(2)
_cell_measurement_theta_max 27.4855
_cell_measurement_theta_min 2.3217
_cell_volume 1448.16(10)
_computing_cell_refinement 'CrystalClear (Rigaku Inc., 2008)'
_computing_data_collection 'CrystalClear (Rigaku Inc., 2008)'
_computing_data_reduction 'CrystalClear (Rigaku Inc., 2008)'
_computing_molecular_graphics 'Ortep for Windows (Farrugia, 2012)'
_computing_publication_material 'WinGX publication routines (Farrugia, 2012)'
_computing_structure_refinement 'SHELXL-2014 (Sheldrick, 2014)'
_computing_structure_solution SIR97
_diffrn_ambient_temperature 200(2)
_diffrn_detector_area_resol_mean 7.32
_diffrn_measured_fraction_theta_full 0.990
_diffrn_measured_fraction_theta_max 0.988
_diffrn_measurement_details
;
scan:
	Number of images: 600
	           Slice: -80.0000 - 100.000
	     Image width: 0.3000
	        Exp time: 4.0000
	   Rotation axis: Phi
	           Omega: 0.0000
	             Chi: 0.0000
	             Phi: 0.0000
	             XTD: 55.2286
	          2theta: 24.9882
scan:
	Number of images: 200
	           Slice: -15.0000 - 45.0000
	     Image width: 0.3000
	        Exp time: 4.0000
	   Rotation axis: Omega
	           Omega: 0.0000
	             Chi: 90.0000
	             Phi: 0.0000
	             XTD: 55.2286
	          2theta: 24.9882
scan:
	Number of images: 200
	           Slice: -15.0000 - 45.0000
	     Image width: 0.3000
	        Exp time: 4.0000
	   Rotation axis: Omega
	           Omega: 0.0000
	             Chi: 90.0000
	             Phi: 90.0000
	             XTD: 55.2286
	          2theta: 24.9882
scan:
	Number of images: 200
	           Slice: -15.0000 - 45.0000
	     Image width: 0.3000
	        Exp time: 4.0000
	   Rotation axis: Omega
	           Omega: 0.0000
	             Chi: 90.0000
	             Phi: 180.0000
	             XTD: 55.2286
	          2theta: 24.9882
scan:
	Number of images: 200
	           Slice: -15.0000 - 45.0000
	     Image width: 0.3000
	        Exp time: 4.0000
	   Rotation axis: Omega
	           Omega: 0.0000
	             Chi: 90.0000
	             Phi: 270.0000
	             XTD: 55.2286
	          2theta: 24.9882
scan:
	Number of images: 190
	           Slice: -15.0000 - 42.0000
	     Image width: 0.3000
	        Exp time: 4.0000
	   Rotation axis: Omega
	           Omega: 0.0000
	             Chi: 45.0000
	             Phi: 0.0000
	             XTD: 55.2286
	          2theta: 24.9882
scan:
	Number of images: 190
	           Slice: -15.0000 - 42.0000
	     Image width: 0.3000
	        Exp time: 4.0000
	   Rotation axis: Omega
	           Omega: 0.0000
	             Chi: 45.0000
	             Phi: 90.0000
	             XTD: 55.2286
	          2theta: 24.9882
scan:
	Number of images: 190
	           Slice: -15.0000 - 42.0000
	     Image width: 0.3000
	        Exp time: 4.0000
	   Rotation axis: Omega
	           Omega: 0.0000
	             Chi: 45.0000
	             Phi: 180.0000
	             XTD: 55.2286
	          2theta: 24.9882
scan:
	Number of images: 190
	           Slice: -15.0000 - 42.0000
	     Image width: 0.3000
	        Exp time: 4.0000
	   Rotation axis: Omega
	           Omega: 0.0000
	             Chi: 45.0000
	             Phi: 270.0000
	             XTD: 55.2286
	          2theta: 24.9882

;
_diffrn_measurement_device 'Mercury CCD (2x2 bin mode)'
_diffrn_measurement_device_details 'AFC7: Eulerian 3-circle'
_diffrn_measurement_device_type 'Rigaku/MSC Mercury CCD'
_diffrn_measurement_method '\w and \f'
_diffrn_radiation_detector CCD
_diffrn_radiation_monochromator 'Graphite Monochromator'
_diffrn_radiation_source 'Rotating Anode'
_diffrn_radiation_type MoK\a
_diffrn_radiation_wavelength 0.71070
_diffrn_reflns_av_R_equivalents 0.0361
_diffrn_reflns_av_unetI/netI 0.0361
_diffrn_reflns_Laue_measured_fraction_full 0.990
_diffrn_reflns_Laue_measured_fraction_max 0.988
_diffrn_reflns_limit_h_max 7
_diffrn_reflns_limit_h_min -12
_diffrn_reflns_limit_k_max 12
_diffrn_reflns_limit_k_min -15
_diffrn_reflns_limit_l_max 18
_diffrn_reflns_limit_l_min -17
_diffrn_reflns_number 17154
_diffrn_reflns_point_group_measured_fraction_full 0.990
_diffrn_reflns_point_group_measured_fraction_max 0.988
_diffrn_reflns_reduction_process 'Lp corrections applied'
_diffrn_reflns_theta_full 25.242
_diffrn_reflns_theta_max 27.489
_diffrn_reflns_theta_min 2.322
_diffrn_source_current 250.0000
_diffrn_source_power 13.7500
_diffrn_source_voltage 55.0000
_exptl_absorpt_coefficient_mu 0.365
_exptl_absorpt_correction_T_max 1.0000
_exptl_absorpt_correction_T_min 0.7349
_exptl_absorpt_correction_type multi-scan
_exptl_absorpt_process_details 'REQAB (Rigaku, 1998)'
_exptl_crystal_colour Colorless
_exptl_crystal_density_diffrn 1.338
_exptl_crystal_density_method 'not measured'
_exptl_crystal_description Block
_exptl_crystal_F_000 608
_exptl_crystal_preparation 'mounted on the CryoLoop with Palaton oil and placed in N2 stream at 200(2) K'
_exptl_crystal_size_max 0.370
_exptl_crystal_size_mid 0.270
_exptl_crystal_size_min 0.120
_refine_diff_density_max 0.302
_refine_diff_density_min -0.416
_refine_diff_density_rms 0.052
_refine_ls_extinction_method none
_refine_ls_goodness_of_fit_ref 1.106
_refine_ls_hydrogen_treatment refall
_refine_ls_matrix_type full
_refine_ls_number_parameters 463
_refine_ls_number_reflns 6564
_refine_ls_number_restraints 0
_refine_ls_restrained_S_all 1.106
_refine_ls_R_factor_all 0.0546
_refine_ls_R_factor_gt 0.0478
_refine_ls_shift/su_max 0.000
_refine_ls_shift/su_mean 0.000
_refine_ls_structure_factor_coef Fsqd
_refine_ls_weighting_details 'w=1/[\s^2^(Fo^2^)+(0.0350P)^2^+1.1505P] where P=(Fo^2^+2Fc^2^)/3'
_refine_ls_weighting_scheme calc
_refine_ls_wR_factor_gt 0.1146
_refine_ls_wR_factor_ref 0.1187
_reflns_number_gt 5783
_reflns_number_total 6564
_reflns_threshold_expression 'I > 2\s(I)'
_cod_data_source_file c9cc08329d2.cif
_cod_data_source_block MTK-201
_cod_depositor_comments
;
The following automatic conversions were performed:

data item '_exptl_absorpt_correction_type' value 'Multi-scan' was
changed to 'multi-scan' in accordance with the
/home/data/users/saulius/crontab/automatic-downloads/rss-feeds/RSC/lib/dictionaries/cif_core.dic
dictionary named 'cif_core.dic' version 2.4.2 last updated on
2011-04-26.

Automatic conversion script
Id: cif_fix_values 6909 2019-04-08 15:41:33Z antanas 

 Adding full bibliography for 7125625.cif.
;
_cod_original_cell_volume 1448.16(9)
_cod_database_code 7125625
_shelx_shelxl_version_number 2014/7
_shelx_space_group_comment
;
The symmetry employed for this shelxl refinement is uniquely defined
by the following loop, which should always be used as a source of
symmetry information in preference to the above space-group names.
They are only intended as comments.
;
_shelx_estimated_absorpt_t_min 0.877
_shelx_estimated_absorpt_t_max 0.957

loop_
_space_group_symop_operation_xyz
'x, y, z'
'-x, -y, -z'

loop_
_atom_site_label
_atom_site_type_symbol
_atom_site_fract_x
_atom_site_fract_y
_atom_site_fract_z
_atom_site_U_iso_or_equiv
_atom_site_adp_type
_atom_site_occupancy
_atom_site_site_symmetry_order
_atom_site_calc_flag
Cl1 Cl 0.86327(10) -0.14085(7) 0.14798(6) 0.0627(2) Uani 1 1 d
C1 C 0.8225(3) 0.0018(2) 0.08591(17) 0.0399(5) Uani 1 1 d
H1A H 0.862(3) -0.016(3) 0.019(2) 0.051(8) Uiso 1 1 d
H1B H 0.708(3) 0.042(3) 0.0934(19) 0.050(7) Uiso 1 1 d
C2 C 0.8935(3) 0.0797(2) 0.12533(17) 0.0404(5) Uani 1 1 d
H2A H 1.002(4) 0.030(3) 0.133(2) 0.055(8) Uiso 1 1 d
H2B H 0.879(3) 0.147(3) 0.0872(19) 0.044(7) Uiso 1 1 d
N1 N 0.8140(2) 0.12463(19) 0.21669(14) 0.0387(4) Uani 1 1 d
H1N H 0.719(3) 0.152(2) 0.2269(19) 0.044(7) Uiso 1 1 d
C3 C 0.8894(2) 0.11547(18) 0.29026(15) 0.0297(4) Uani 1 1 d
O1 O 1.03323(16) 0.06384(15) 0.28806(12) 0.0399(4) Uani 1 1 d
P1 P 0.76414(6) 0.17107(5) 0.40309(4) 0.03063(13) Uani 1 1 d
C4 C 0.9002(2) 0.2158(2) 0.45789(15) 0.0324(4) Uani 1 1 d
C5 C 0.9642(3) 0.2986(2) 0.41636(18) 0.0387(5) Uani 1 1 d
H5A H 0.939(3) 0.338(3) 0.353(2) 0.050(7) Uiso 1 1 d
C6 C 1.0641(3) 0.3308(2) 0.4621(2) 0.0459(6) Uani 1 1 d
H6A H 1.102(4) 0.388(3) 0.436(2) 0.062(9) Uiso 1 1 d
C7 C 1.1002(3) 0.2808(3) 0.5491(2) 0.0512(7) Uani 1 1 d
H7A H 1.162(4) 0.303(3) 0.580(2) 0.075(10) Uiso 1 1 d
C8 C 1.0388(3) 0.1982(3) 0.59111(19) 0.0521(7) Uani 1 1 d
H8A H 1.059(3) 0.160(3) 0.650(2) 0.055(8) Uiso 1 1 d
C9 C 0.9386(3) 0.1650(2) 0.54543(17) 0.0418(5) Uani 1 1 d
H9A H 0.894(3) 0.108(3) 0.573(2) 0.051(8) Uiso 1 1 d
C10 C 0.6181(2) 0.32140(19) 0.37041(15) 0.0310(4) Uani 1 1 d
C11 C 0.4797(3) 0.3669(2) 0.43104(18) 0.0413(5) Uani 1 1 d
H11A H 0.470(3) 0.318(2) 0.4847(19) 0.040(7) Uiso 1 1 d
C12 C 0.3654(3) 0.4824(3) 0.4148(2) 0.0513(7) Uani 1 1 d
H12A H 0.279(4) 0.512(3) 0.459(2) 0.066(9) Uiso 1 1 d
C13 C 0.3860(3) 0.5525(2) 0.3381(2) 0.0530(7) Uani 1 1 d
H13A H 0.308(4) 0.634(3) 0.322(2) 0.064(9) Uiso 1 1 d
C14 C 0.5220(3) 0.5085(2) 0.2769(2) 0.0506(6) Uani 1 1 d
H14A H 0.532(4) 0.552(3) 0.220(2) 0.066(9) Uiso 1 1 d
C15 C 0.6381(3) 0.3937(2) 0.29350(17) 0.0393(5) Uani 1 1 d
H15A H 0.731(3) 0.367(3) 0.2522(19) 0.048(7) Uiso 1 1 d
Cl2 Cl 0.50744(9) -0.18263(6) 0.33470(5) 0.05436(18) Uani 1 1 d
C16 C 0.5284(3) -0.0469(2) 0.36529(18) 0.0403(5) Uani 1 1 d
H16A H 0.566(3) -0.067(2) 0.4263(19) 0.041(7) Uiso 1 1 d
H16B H 0.605(3) -0.035(2) 0.3224(19) 0.045(7) Uiso 1 1 d
C17 C 0.3747(3) 0.0638(2) 0.36891(16) 0.0382(5) Uani 1 1 d
H17A H 0.298(3) 0.047(2) 0.4105(18) 0.037(6) Uiso 1 1 d
H17B H 0.389(3) 0.134(2) 0.3900(17) 0.036(6) Uiso 1 1 d
N2 N 0.3156(2) 0.09707(18) 0.27827(14) 0.0347(4) Uani 1 1 d
H2N H 0.244(3) 0.085(3) 0.271(2) 0.050(8) Uiso 1 1 d
C18 C 0.3793(2) 0.15268(19) 0.21195(15) 0.0312(4) Uani 1 1 d
O2 O 0.49536(18) 0.17431(18) 0.22190(12) 0.0468(4) Uani 1 1 d
P2 P 0.28062(6) 0.19439(5) 0.10154(4) 0.03225(13) Uani 1 1 d
C19 C 0.1298(2) 0.3439(2) 0.13643(16) 0.0351(5) Uani 1 1 d
C20 C 0.1412(3) 0.4164(2) 0.2043(2) 0.0482(6) Uani 1 1 d
H20A H 0.234(3) 0.390(3) 0.2401(19) 0.049(7) Uiso 1 1 d
C21 C 0.0184(4) 0.5273(3) 0.2268(3) 0.0619(8) Uani 1 1 d
H21A H 0.029(4) 0.569(3) 0.269(2) 0.068(10) Uiso 1 1 d
C22 C -0.1155(3) 0.5665(3) 0.1823(3) 0.0678(10) Uani 1 1 d
H22A H -0.196(4) 0.639(3) 0.196(2) 0.065(9) Uiso 1 1 d
C23 C -0.1276(3) 0.4969(3) 0.1143(2) 0.0585(8) Uani 1 1 d
H23A H -0.220(4) 0.525(3) 0.083(2) 0.074(10) Uiso 1 1 d
C24 C -0.0057(3) 0.3852(2) 0.0918(2) 0.0440(6) Uani 1 1 d
H24A H -0.012(4) 0.340(3) 0.049(2) 0.063(10) Uiso 1 1 d
C25 C 0.4312(2) 0.23330(19) 0.02622(15) 0.0342(4) Uani 1 1 d
C26 C 0.5003(3) 0.1646(2) -0.05362(17) 0.0440(5) Uani 1 1 d
H26A H 0.470(4) 0.103(3) -0.065(2) 0.066(9) Uiso 1 1 d
C27 C 0.6232(3) 0.1812(3) -0.11080(18) 0.0536(7) Uani 1 1 d
H27A H 0.669(3) 0.138(3) -0.167(2) 0.059(8) Uiso 1 1 d
C28 C 0.6774(3) 0.2677(3) -0.0895(2) 0.0549(7) Uani 1 1 d
H28A H 0.764(4) 0.276(3) -0.130(2) 0.061(9) Uiso 1 1 d
C29 C 0.6089(3) 0.3387(3) -0.0116(2) 0.0550(7) Uani 1 1 d
H29A H 0.645(4) 0.402(3) 0.004(2) 0.067(9) Uiso 1 1 d
C30 C 0.4866(3) 0.3216(2) 0.04642(19) 0.0443(5) Uani 1 1 d
H30A H 0.443(3) 0.373(3) 0.0951(19) 0.045(7) Uiso 1 1 d

loop_
_atom_site_aniso_label
_atom_site_aniso_U_11
_atom_site_aniso_U_22
_atom_site_aniso_U_33
_atom_site_aniso_U_23
_atom_site_aniso_U_13
_atom_site_aniso_U_12
Cl1 0.0801(5) 0.0471(4) 0.0636(5) 0.0010(3) -0.0134(4) -0.0261(4)
C1 0.0404(12) 0.0472(14) 0.0313(12) -0.0056(10) -0.0083(9) -0.0138(10)
C2 0.0412(12) 0.0464(14) 0.0348(12) -0.0059(10) -0.0035(9) -0.0175(11)
N1 0.0254(9) 0.0476(11) 0.0414(11) -0.0144(9) -0.0051(8) -0.0094(8)
C3 0.0261(9) 0.0278(10) 0.0385(11) -0.0032(8) -0.0052(8) -0.0130(8)
O1 0.0226(7) 0.0489(10) 0.0472(9) -0.0070(7) -0.0049(6) -0.0114(6)
P1 0.0281(2) 0.0320(3) 0.0334(3) -0.0017(2) -0.0028(2) -0.0134(2)
C4 0.0283(9) 0.0333(11) 0.0340(11) -0.0072(8) -0.0053(8) -0.0085(8)
C5 0.0339(11) 0.0410(12) 0.0438(13) -0.0063(10) -0.0072(9) -0.0154(9)
C6 0.0347(11) 0.0453(14) 0.0608(16) -0.0180(12) -0.0056(11) -0.0157(10)
C7 0.0330(11) 0.0595(17) 0.0587(17) -0.0301(13) -0.0125(11) -0.0075(11)
C8 0.0447(13) 0.0599(17) 0.0395(14) -0.0135(12) -0.0161(11) -0.0010(12)
C9 0.0395(12) 0.0406(13) 0.0381(12) -0.0043(10) -0.0080(10) -0.0059(10)
C10 0.0243(9) 0.0323(11) 0.0383(11) -0.0080(8) -0.0046(8) -0.0115(8)
C11 0.0334(11) 0.0497(14) 0.0432(13) -0.0122(11) 0.0033(9) -0.0190(10)
C12 0.0277(11) 0.0511(16) 0.0710(19) -0.0266(14) 0.0040(11) -0.0093(10)
C13 0.0339(12) 0.0361(13) 0.083(2) -0.0110(13) -0.0138(12) -0.0034(10)
C14 0.0440(13) 0.0390(13) 0.0628(18) 0.0050(12) -0.0110(12) -0.0089(11)
C15 0.0313(10) 0.0366(12) 0.0445(13) -0.0011(10) -0.0018(9) -0.0080(9)
Cl2 0.0663(4) 0.0418(3) 0.0525(4) -0.0021(3) -0.0167(3) -0.0147(3)
C16 0.0372(11) 0.0432(13) 0.0358(12) -0.0013(10) -0.0108(10) -0.0081(10)
C17 0.0325(10) 0.0425(13) 0.0351(12) -0.0026(10) -0.0033(9) -0.0095(10)
N2 0.0236(8) 0.0409(10) 0.0397(10) 0.0007(8) -0.0070(7) -0.0118(8)
C18 0.0238(9) 0.0310(10) 0.0371(11) -0.0047(8) -0.0047(8) -0.0075(8)
O2 0.0346(8) 0.0681(12) 0.0477(10) 0.0046(8) -0.0110(7) -0.0297(8)
P2 0.0292(3) 0.0297(3) 0.0373(3) -0.0037(2) -0.0079(2) -0.0090(2)
C19 0.0288(10) 0.0310(11) 0.0414(12) 0.0013(9) -0.0001(8) -0.0087(8)
C20 0.0462(13) 0.0391(13) 0.0531(15) -0.0086(11) 0.0008(11) -0.0104(11)
C21 0.0648(18) 0.0403(15) 0.073(2) -0.0180(14) 0.0159(16) -0.0165(14)
C22 0.0451(15) 0.0299(13) 0.104(3) 0.0080(15) 0.0247(16) -0.0015(12)
C23 0.0326(12) 0.0454(16) 0.083(2) 0.0193(15) -0.0002(13) -0.0054(11)
C24 0.0317(11) 0.0426(13) 0.0535(15) 0.0116(12) -0.0063(10) -0.0115(10)
C25 0.0296(10) 0.0303(11) 0.0366(11) 0.0006(8) -0.0064(8) -0.0043(8)
C26 0.0433(12) 0.0454(14) 0.0365(12) -0.0028(10) -0.0101(10) -0.0077(11)
C27 0.0462(14) 0.0682(19) 0.0322(13) 0.0008(12) -0.0040(11) -0.0072(13)
C28 0.0405(13) 0.0653(18) 0.0469(15) 0.0181(13) -0.0018(11) -0.0122(13)
C29 0.0507(15) 0.0451(15) 0.0698(19) 0.0096(13) -0.0063(13) -0.0215(12)
C30 0.0429(12) 0.0359(12) 0.0509(15) -0.0054(11) 0.0018(11) -0.0134(10)

loop_
_atom_type_symbol
_atom_type_description
_atom_type_scat_dispersion_real
_atom_type_scat_dispersion_imag
_atom_type_scat_source
C C 0.0033 0.0016 'International Tables Vol C Tables 4.2.6.8 and 6.1.1.4'
H H 0.0000 0.0000 'International Tables Vol C Tables 4.2.6.8 and 6.1.1.4'
N N 0.0061 0.0033 'International Tables Vol C Tables 4.2.6.8 and 6.1.1.4'
O O 0.0106 0.0060 'International Tables Vol C Tables 4.2.6.8 and 6.1.1.4'
P P 0.1023 0.0942 'International Tables Vol C Tables 4.2.6.8 and 6.1.1.4'
Cl Cl 0.1484 0.1585 'International Tables Vol C Tables 4.2.6.8 and 6.1.1.4'

loop_
_geom_angle_atom_site_label_1
_geom_angle_atom_site_label_2
_geom_angle_atom_site_label_3
_geom_angle
C2 C1 Cl1 111.69(17)
C2 C1 H1A 112.0(16)
Cl1 C1 H1A 107.9(16)
C2 C1 H1B 110.0(16)
Cl1 C1 H1B 105.1(16)
H1A C1 H1B 110(2)
N1 C2 C1 111.6(2)
N1 C2 H2A 107.4(17)
C1 C2 H2A 109.1(17)
N1 C2 H2B 106.7(17)
C1 C2 H2B 107.9(17)
H2A C2 H2B 114(2)
C3 N1 C2 123.30(19)
C3 N1 H1N 115.4(19)
C2 N1 H1N 121.1(19)
O1 C3 N1 122.9(2)
O1 C3 P1 120.38(16)
N1 C3 P1 116.42(15)
C4 P1 C10 101.86(9)
C4 P1 C3 98.62(9)
C10 P1 C3 103.32(9)
C9 C4 C5 119.2(2)
C9 C4 P1 117.72(18)
C5 C4 P1 123.11(17)
C6 C5 C4 120.5(2)
C6 C5 H5A 117.6(15)
C4 C5 H5A 121.9(15)
C7 C6 C5 119.9(3)
C7 C6 H6A 120(2)
C5 C6 H6A 120(2)
C6 C7 C8 120.5(2)
C6 C7 H7A 120(2)
C8 C7 H7A 119(2)
C7 C8 C9 120.0(3)
C7 C8 H8A 125.0(18)
C9 C8 H8A 115.0(18)
C4 C9 C8 120.0(3)
C4 C9 H9A 118.4(17)
C8 C9 H9A 121.7(17)
C15 C10 C11 118.3(2)
C15 C10 P1 125.45(16)
C11 C10 P1 116.22(18)
C12 C11 C10 120.5(2)
C12 C11 H11A 122.2(16)
C10 C11 H11A 117.2(16)
C13 C12 C11 120.6(2)
C13 C12 H12A 122(2)
C11 C12 H12A 118(2)
C12 C13 C14 119.7(2)
C12 C13 H13A 124.3(18)
C14 C13 H13A 116.0(18)
C13 C14 C15 120.0(3)
C13 C14 H14A 120.1(19)
C15 C14 H14A 119(2)
C10 C15 C14 120.9(2)
C10 C15 H15A 120.5(17)
C14 C15 H15A 118.6(17)
C17 C16 Cl2 112.10(17)
C17 C16 H16A 111.3(15)
Cl2 C16 H16A 103.8(15)
C17 C16 H16B 111.8(17)
Cl2 C16 H16B 107.5(17)
H16A C16 H16B 110(2)
N2 C17 C16 112.76(19)
N2 C17 H17A 108.0(15)
C16 C17 H17A 109.1(15)
N2 C17 H17B 107.6(15)
C16 C17 H17B 109.6(14)
H17A C17 H17B 110(2)
C18 N2 C17 121.55(19)
C18 N2 H2N 120(2)
C17 N2 H2N 118(2)
O2 C18 N2 122.0(2)
O2 C18 P2 122.79(17)
N2 C18 P2 115.21(15)
C19 P2 C25 103.94(10)
C19 P2 C18 98.20(10)
C25 P2 C18 98.63(9)
C24 C19 C20 118.9(2)
C24 C19 P2 116.40(19)
C20 C19 P2 124.72(18)
C21 C20 C19 120.0(3)
C21 C20 H20A 117.8(16)
C19 C20 H20A 122.1(16)
C22 C21 C20 120.4(3)
C22 C21 H21A 122(2)
C20 C21 H21A 117(2)
C23 C22 C21 120.3(3)
C23 C22 H22A 118(2)
C21 C22 H22A 121(2)
C22 C23 C24 119.7(3)
C22 C23 H23A 120(2)
C24 C23 H23A 120(2)
C23 C24 C19 120.7(3)
C23 C24 H24A 121(2)
C19 C24 H24A 119(2)
C26 C25 C30 118.3(2)
C26 C25 P2 117.13(18)
C30 C25 P2 124.42(18)
C27 C26 C25 121.1(3)
C27 C26 H26A 120(2)
C25 C26 H26A 119(2)
C28 C27 C26 119.8(3)
C28 C27 H27A 117.8(18)
C26 C27 H27A 122.2(18)
C27 C28 C29 120.2(3)
C27 C28 H28A 117.8(19)
C29 C28 H28A 122.0(19)
C28 C29 C30 120.2(3)
C28 C29 H29A 121.1(19)
C30 C29 H29A 118.7(19)
C29 C30 C25 120.3(3)
C29 C30 H30A 116.7(17)
C25 C30 H30A 122.9(17)

loop_
_geom_bond_atom_site_label_1
_geom_bond_atom_site_label_2
_geom_bond_distance
Cl1 C1 1.776(3)
C1 C2 1.505(3)
C1 H1A 0.99(3)
C1 H1B 0.97(3)
C2 N1 1.452(3)
C2 H2A 0.97(3)
C2 H2B 0.90(3)
N1 C3 1.328(3)
N1 H1N 0.81(3)
C3 O1 1.231(2)
C3 P1 1.870(2)
P1 C4 1.835(2)
P1 C10 1.840(2)
C4 C9 1.389(3)
C4 C5 1.391(3)
C5 C6 1.388(3)
C5 H5A 1.01(3)
C6 C7 1.375(4)
C6 H6A 0.91(3)
C7 C8 1.377(4)
C7 H7A 0.89(3)
C8 C9 1.397(4)
C8 H8A 0.94(3)
C9 H9A 0.96(3)
C10 C15 1.386(3)
C10 C11 1.392(3)
C11 C12 1.391(4)
C11 H11A 0.95(3)
C12 C13 1.369(4)
C12 H12A 0.93(3)
C13 C14 1.380(4)
C13 H13A 0.99(3)
C14 C15 1.393(3)
C14 H14A 0.95(3)
C15 H15A 0.94(3)
Cl2 C16 1.784(3)
C16 C17 1.512(3)
C16 H16A 0.97(3)
C16 H16B 0.92(3)
C17 N2 1.457(3)
C17 H17A 0.94(2)
C17 H17B 0.97(3)
N2 C18 1.324(3)
N2 H2N 0.75(3)
C18 O2 1.230(2)
C18 P2 1.887(2)
P2 C19 1.831(2)
P2 C25 1.834(2)
C19 C24 1.392(3)
C19 C20 1.392(3)
C20 C21 1.386(4)
C20 H20A 0.99(3)
C21 C22 1.378(5)
C21 H21A 0.86(3)
C22 C23 1.373(5)
C22 H22A 0.91(3)
C23 C24 1.389(4)
C23 H23A 0.96(3)
C24 H24A 0.86(3)
C25 C26 1.393(3)
C25 C30 1.396(3)
C26 C27 1.385(4)
C26 H26A 0.91(3)
C27 C28 1.373(4)
C27 H27A 0.95(3)
C28 C29 1.382(4)
C28 H28A 0.96(3)
C29 C30 1.389(4)
C29 H29A 0.98(3)
C30 H30A 0.91(3)

loop_
_geom_hbond_atom_site_label_D
_geom_hbond_atom_site_label_H
_geom_hbond_atom_site_label_A
_geom_hbond_distance_DH
_geom_hbond_distance_HA
_geom_hbond_distance_DA
_geom_hbond_angle_DHA
_geom_hbond_site_symmetry_A
C1 H1B O2 0.97(3) 2.61(3) 3.378(3) 135(2) .
N1 H1N O2 0.81(3) 2.00(3) 2.777(2) 160(3) .
C11 H11A Cl2 0.95(3) 2.94(3) 3.873(3) 167(2) 2_656
N2 H2N O1 0.75(3) 2.05(3) 2.785(2) 164(3) 1_455

loop_
_geom_torsion_atom_site_label_1
_geom_torsion_atom_site_label_2
_geom_torsion_atom_site_label_3
_geom_torsion_atom_site_label_4
_geom_torsion
Cl1 C1 C2 N1 -69.8(2)
C1 C2 N1 C3 130.6(2)
C2 N1 C3 O1 -2.8(4)
C2 N1 C3 P1 -176.58(18)
O1 C3 P1 C4 34.42(19)
N1 C3 P1 C4 -151.63(17)
O1 C3 P1 C10 138.86(17)
N1 C3 P1 C10 -47.19(18)
C10 P1 C4 C9 129.30(18)
C3 P1 C4 C9 -125.04(18)
C10 P1 C4 C5 -49.9(2)
C3 P1 C4 C5 55.7(2)
C9 C4 C5 C6 -0.5(3)
P1 C4 C5 C6 178.67(18)
C4 C5 C6 C7 0.0(4)
C5 C6 C7 C8 0.4(4)
C6 C7 C8 C9 -0.2(4)
C5 C4 C9 C8 0.7(3)
P1 C4 C9 C8 -178.52(18)
C7 C8 C9 C4 -0.4(4)
C4 P1 C10 C15 78.5(2)
C3 P1 C10 C15 -23.4(2)
C4 P1 C10 C11 -98.59(17)
C3 P1 C10 C11 159.45(16)
C15 C10 C11 C12 -0.4(3)
P1 C10 C11 C12 176.93(18)
C10 C11 C12 C13 0.9(4)
C11 C12 C13 C14 -0.5(4)
C12 C13 C14 C15 -0.5(4)
C11 C10 C15 C14 -0.5(3)
P1 C10 C15 C14 -177.62(19)
C13 C14 C15 C10 1.0(4)
Cl2 C16 C17 N2 -64.2(2)
C16 C17 N2 C18 -75.0(3)
C17 N2 C18 O2 3.2(3)
C17 N2 C18 P2 -177.42(16)
O2 C18 P2 C19 -94.0(2)
N2 C18 P2 C19 86.55(17)
O2 C18 P2 C25 11.5(2)
N2 C18 P2 C25 -167.90(16)
C25 P2 C19 C24 103.61(18)
C18 P2 C19 C24 -155.32(18)
C25 P2 C19 C20 -77.4(2)
C18 P2 C19 C20 23.7(2)
C24 C19 C20 C21 0.4(4)
P2 C19 C20 C21 -178.6(2)
C19 C20 C21 C22 0.0(4)
C20 C21 C22 C23 -0.9(5)
C21 C22 C23 C24 1.4(4)
C22 C23 C24 C19 -1.0(4)
C20 C19 C24 C23 0.1(4)
P2 C19 C24 C23 179.21(19)
C19 P2 C25 C26 -139.46(18)
C18 P2 C25 C26 119.80(18)
C19 P2 C25 C30 44.4(2)
C18 P2 C25 C30 -56.4(2)
C30 C25 C26 C27 1.3(3)
P2 C25 C26 C27 -175.10(19)
C25 C26 C27 C28 -0.7(4)
C26 C27 C28 C29 -0.5(4)
C27 C28 C29 C30 1.0(4)
C28 C29 C30 C25 -0.4(4)
C26 C25 C30 C29 -0.7(4)
P2 C25 C30 C29 175.4(2)
